data_1550437
loop_
_publ_author_name
'Gajarushi, Ashwini S.'
'Wasim, Mohd'
'Nabi, Rizwan'
'Kancharlapalli, Srinivasu'
'Rao, V. Ramgopal'
'Rajaraman, Gopalan'
'Subramaniam, Chandramouli'
'Shanmugam, Maheswaran'

_publ_section_title
;
 Lanthanide complexes as molecular dopants for realizing air-stable n-type
 graphene logic inverters with symmetric transconductance
;
_journal_issue 4
_journal_name_full 'Materials Horizons'
_journal_page_first 743
_journal_paper_doi 10.1039/C8MH01241E
_journal_volume 6
_journal_year 2019
_chemical_formula_sum 'C26 H18 La N9 O9'
_chemical_formula_weight 739.40
_space_group_crystal_system monoclinic
_space_group_IT_number 14
_space_group_name_Hall '-P 2yn'
_space_group_name_H-M_alt 'P 1 21/n 1'
_symmetry_space_group_name_Hall '-P 2yn'
_symmetry_space_group_name_H-M 'P 1 21/n 1'
_atom_sites_solution_hydrogens geom
_audit_creation_method SHELXL-2014/7
_audit_update_record
;
2018-06-13 deposited with the CCDC.
2019-01-02 downloaded from the CCDC.
;
_cell_angle_alpha 90
_cell_angle_beta 90.052(3)
_cell_angle_gamma 90
_cell_formula_units_Z 4
_cell_length_a 9.1366(3)
_cell_length_b 14.1095(3)
_cell_length_c 20.9641(7)
_cell_measurement_reflns_used 8376
_cell_measurement_temperature 293(2)
_cell_measurement_theta_max 31.2330
_cell_measurement_theta_min 2.3940
_cell_volume 2702.54(14)
_computing_cell_refinement 'CrystalClear-SM Expert 2.1 b28 (Rigaku, 2013)'
_computing_data_collection 'CrystalClear-SM Expert 2.1 b28 (Rigaku, 2013)'
_computing_data_reduction 'CrystalClear-SM Expert 2.1 b28 (Rigaku, 2013)'
_computing_molecular_graphics 'Bruker SHELXTL'
_computing_publication_material 'Bruker SHELXTL'
_computing_structure_refinement 'SHELXL-2014/7 (Sheldrick, 2014)'
_diffrn_ambient_temperature 293(2)
_diffrn_measured_fraction_theta_full 0.984
_diffrn_measured_fraction_theta_max 0.984
_diffrn_measurement_device_type 'Rigaku Saturn724+ (4x4 bin mode)'
_diffrn_radiation_type MoK\a
_diffrn_radiation_wavelength 0.71073
_diffrn_reflns_av_R_equivalents 0.0321
_diffrn_reflns_av_unetI/netI 0.0358
_diffrn_reflns_Laue_measured_fraction_full 0.984
_diffrn_reflns_Laue_measured_fraction_max 0.984
_diffrn_reflns_limit_h_max 10
_diffrn_reflns_limit_h_min -10
_diffrn_reflns_limit_k_max 16
_diffrn_reflns_limit_k_min -11
_diffrn_reflns_limit_l_max 16
_diffrn_reflns_limit_l_min -24
_diffrn_reflns_number 9854
_diffrn_reflns_point_group_measured_fraction_full 0.984
_diffrn_reflns_point_group_measured_fraction_max 0.984
_diffrn_reflns_theta_full 25.000
_diffrn_reflns_theta_max 25.000
_diffrn_reflns_theta_min 1.740
_exptl_absorpt_coefficient_mu 1.655
_exptl_absorpt_correction_T_max 1.00000
_exptl_absorpt_correction_T_min 0.57352
_exptl_absorpt_correction_type multi-scan
_exptl_crystal_colour yellow
_exptl_crystal_density_diffrn 1.817
_exptl_crystal_description plate
_exptl_crystal_F_000 1464
_refine_diff_density_max 0.554
_refine_diff_density_min -0.666
_refine_diff_density_rms 0.108
_refine_ls_extinction_method none
_refine_ls_goodness_of_fit_ref 1.064
_refine_ls_hydrogen_treatment constr
_refine_ls_matrix_type full
_refine_ls_number_parameters 406
_refine_ls_number_reflns 4657
_refine_ls_number_restraints 0
_refine_ls_restrained_S_all 1.064
_refine_ls_R_factor_all 0.0337
_refine_ls_R_factor_gt 0.0275
_refine_ls_shift/su_max 0.000
_refine_ls_shift/su_mean 0.000
_refine_ls_structure_factor_coef Fsqd
_refine_ls_weighting_details 'w=1/[\s^2^(Fo^2^)+(0.0351P)^2^+2.0194P] where P=(Fo^2^+2Fc^2^)/3'
_refine_ls_weighting_scheme calc
_refine_ls_wR_factor_gt 0.0690
_refine_ls_wR_factor_ref 0.0718
_reflns_Friedel_coverage 0.000
_reflns_number_gt 4222
_reflns_number_total 4657
_reflns_threshold_expression 'I > 2\s(I)'
_cod_data_source_file c8mh01241e2.cif
_cod_data_source_block lal1
_cod_depositor_comments 'Adding full bibliography for 1550437--1550438.cif.'
_cod_original_cell_volume 2702.53(13)
_cod_database_code 1550437
_shelx_shelxl_version_number 2014/7
_shelx_space_group_comment
;
The symmetry employed for this shelxl refinement is uniquely defined
by the following loop, which should always be used as a source of
symmetry information in preference to the above space-group names.
They are only intended as comments.
;

loop_
_space_group_symop_operation_xyz
'x, y, z'
'-x+1/2, y+1/2, -z+1/2'
'-x, -y, -z'
'x-1/2, -y-1/2, z-1/2'

loop_
_atom_site_label
_atom_site_type_symbol
_atom_site_fract_x
_atom_site_fract_y
_atom_site_fract_z
_atom_site_U_iso_or_equiv
_atom_site_adp_type
_atom_site_occupancy
_atom_site_site_symmetry_order
_atom_site_calc_flag
_atom_site_refinement_flags_posn
_atom_site_refinement_flags_adp
La01 La 0.33384(2) 0.24495(2) 0.39450(2) 0.01661(8) Uani 1 1 d . .
O71 O 0.1270(3) 0.23036(15) 0.48097(12) 0.0322(6) Uani 1 1 d . .
O72 O 0.2315(2) 0.09633(15) 0.46360(11) 0.0307(5) Uani 1 1 d . .
O52 O 0.5935(2) 0.33249(14) 0.40123(10) 0.0244(5) Uani 1 1 d . .
O62 O 0.5024(2) 0.23609(14) 0.28801(11) 0.0254(5) Uani 1 1 d . .
O51 O 0.4341(2) 0.41274(15) 0.34724(10) 0.0236(5) Uani 1 1 d . .
O61 O 0.2802(2) 0.28237(17) 0.27004(10) 0.0280(5) Uani 1 1 d . .
O53 O 0.6630(2) 0.45492(15) 0.34648(10) 0.0285(5) Uani 1 1 d . .
O73 O 0.0385(3) 0.10331(18) 0.52523(13) 0.0452(7) Uani 1 1 d . .
N15 N 0.2894(3) 0.39932(16) 0.47276(11) 0.0202(5) Uani 1 1 d . .
O63 O 0.4444(3) 0.30066(18) 0.19633(11) 0.0381(6) Uani 1 1 d . .
N71 N 0.1301(3) 0.14204(18) 0.49065(13) 0.0286(6) Uani 1 1 d . .
N11 N 0.0884(3) 0.17509(16) 0.34077(11) 0.0204(5) Uani 1 1 d . .
N16 N 0.0957(3) 0.35955(16) 0.38034(11) 0.0189(5) Uani 1 1 d . .
N12 N 0.3408(3) 0.07044(16) 0.33701(11) 0.0207(5) Uani 1 1 d . .
N13 N 0.5396(3) 0.11128(16) 0.42860(12) 0.0205(5) Uani 1 1 d . .
C30 C 0.1975(3) 0.4749(2) 0.45270(14) 0.0200(6) Uani 1 1 d . .
N61 N 0.4104(3) 0.27333(18) 0.24976(12) 0.0249(6) Uani 1 1 d . .
N14 N 0.4642(3) 0.25262(15) 0.51207(12) 0.0195(6) Uani 1 1 d . .
N51 N 0.5657(3) 0.40105(17) 0.36457(11) 0.0208(5) Uani 1 1 d . .
C32 C 0.1099(3) 0.6352(2) 0.45507(16) 0.0274(7) Uani 1 1 d . .
H32 H 0.1115 0.6954 0.4732 0.033 Uiso 1 1 calc R U
C35 C 0.0987(3) 0.45459(19) 0.40347(14) 0.0204(6) Uani 1 1 d . .
C31 C 0.2019(3) 0.5658(2) 0.47813(15) 0.0247(7) Uani 1 1 d . .
H31 H 0.2671 0.5799 0.5108 0.030 Uiso 1 1 calc R U
C25 C 0.6377(3) 0.1916(2) 0.58789(15) 0.0255(7) Uani 1 1 d . .
H25 H 0.7071 0.1460 0.5984 0.031 Uiso 1 1 calc R U
C27 C 0.5046(3) 0.3318(2) 0.61197(14) 0.0255(7) Uani 1 1 d . .
H27 H 0.4812 0.3816 0.6391 0.031 Uiso 1 1 calc R U
C13 C -0.1617(3) 0.1079(2) 0.27914(15) 0.0275(7) Uani 1 1 d . .
H13 H -0.2450 0.0860 0.2583 0.033 Uiso 1 1 calc R U
C16 C 0.2233(3) 0.0345(2) 0.31368(14) 0.0240(7) Uani 1 1 d . .
H16 H 0.2247 -0.0270 0.2977 0.029 Uiso 1 1 calc R U
C22 C 0.5726(3) 0.03530(19) 0.38647(14) 0.0219(6) Uani 1 1 d . .
C17 C 0.4711(3) 0.0158(2) 0.33788(14) 0.0225(6) Uani 1 1 d . .
C23 C 0.5947(3) 0.1110(2) 0.48474(14) 0.0233(7) Uani 1 1 d . .
H23 H 0.6550 0.0611 0.4971 0.028 Uiso 1 1 calc R U
C29 C 0.3361(3) 0.3978(2) 0.53051(14) 0.0231(6) Uani 1 1 d . .
H29 H 0.3052 0.4442 0.5590 0.028 Uiso 1 1 calc R U
C36 C -0.0267(3) 0.3236(2) 0.36429(14) 0.0229(7) Uani 1 1 d . .
H36 H -0.1122 0.3587 0.3691 0.027 Uiso 1 1 calc R U
C24 C 0.5646(3) 0.1876(2) 0.52984(14) 0.0205(6) Uani 1 1 d . .
C15 C 0.0867(3) 0.0891(2) 0.31189(13) 0.0210(6) Uani 1 1 d . .
C19 C 0.6279(4) -0.1085(2) 0.29923(17) 0.0333(8) Uani 1 1 d . .
H19 H 0.6471 -0.1566 0.2701 0.040 Uiso 1 1 calc R U
C21 C 0.7006(3) -0.0181(2) 0.39126(15) 0.0269(7) Uani 1 1 d . .
H21 H 0.7680 -0.0051 0.4233 0.032 Uiso 1 1 calc R U
C26 C 0.6056(4) 0.2650(2) 0.63012(17) 0.0312(8) Uani 1 1 d . .
H26 H 0.6515 0.2686 0.6697 0.037 Uiso 1 1 calc R U
C11 C -0.0339(3) 0.2271(2) 0.33824(15) 0.0223(6) Uani 1 1 d . .
C34 C 0.0082(3) 0.5260(2) 0.37952(15) 0.0258(7) Uani 1 1 d . .
H34 H -0.0564 0.5130 0.3464 0.031 Uiso 1 1 calc R U
C28 C 0.4372(3) 0.3242(2) 0.55232(14) 0.0208(6) Uani 1 1 d . .
C18 C 0.5017(4) -0.0560(2) 0.29336(15) 0.0284(7) Uani 1 1 d . .
H18 H 0.4370 -0.0679 0.2601 0.034 Uiso 1 1 calc R U
C20 C 0.7272(4) -0.0908(2) 0.34809(17) 0.0330(8) Uani 1 1 d . .
H20 H 0.8113 -0.1276 0.3519 0.040 Uiso 1 1 calc R U
C14 C -0.0357(3) 0.0544(2) 0.28022(14) 0.0267(7) Uani 1 1 d . .
H14 H -0.0326 -0.0043 0.2600 0.032 Uiso 1 1 calc R U
C33 C 0.0151(3) 0.6160(2) 0.40513(16) 0.0289(7) Uani 1 1 d . .
H33 H -0.0442 0.6638 0.3888 0.035 Uiso 1 1 calc R U
C12 C -0.1621(3) 0.1947(2) 0.30946(15) 0.0264(7) Uani 1 1 d . .
H12 H -0.2469 0.2312 0.3107 0.032 Uiso 1 1 calc R U

loop_
_atom_site_aniso_label
_atom_site_aniso_U_11
_atom_site_aniso_U_22
_atom_site_aniso_U_33
_atom_site_aniso_U_23
_atom_site_aniso_U_13
_atom_site_aniso_U_12
La01 0.01710(12) 0.01622(11) 0.01651(12) -0.00050(6) -0.00245(7) 0.00226(6)
O71 0.0394(14) 0.0240(11) 0.0331(13) 0.0037(10) 0.0058(11) 0.0066(10)
O72 0.0332(13) 0.0271(11) 0.0317(12) 0.0003(10) 0.0080(10) 0.0053(10)
O52 0.0254(11) 0.0237(11) 0.0241(11) 0.0039(9) -0.0071(9) -0.0008(9)
O62 0.0185(11) 0.0272(11) 0.0305(13) -0.0005(9) -0.0028(10) 0.0035(9)
O51 0.0199(11) 0.0240(11) 0.0270(11) -0.0001(9) -0.0013(9) 0.0037(9)
O61 0.0182(11) 0.0414(12) 0.0244(12) -0.0001(10) -0.0021(9) -0.0021(10)
O53 0.0253(12) 0.0283(11) 0.0319(12) 0.0025(10) -0.0012(10) -0.0054(10)
O73 0.0379(14) 0.0456(14) 0.0520(16) 0.0157(13) 0.0145(13) -0.0029(12)
N15 0.0203(13) 0.0191(12) 0.0211(13) 0.0008(10) 0.0006(10) 0.0001(10)
O63 0.0421(14) 0.0487(15) 0.0236(13) 0.0024(11) 0.0069(11) -0.0088(12)
N71 0.0291(15) 0.0315(15) 0.0251(14) 0.0027(12) -0.0007(12) 0.0034(12)
N11 0.0191(13) 0.0217(12) 0.0205(13) 0.0012(10) -0.0005(10) -0.0013(10)
N16 0.0186(13) 0.0194(12) 0.0186(12) 0.0006(10) -0.0013(10) 0.0022(10)
N12 0.0240(13) 0.0198(12) 0.0182(12) 0.0005(10) 0.0005(11) 0.0015(11)
N13 0.0204(13) 0.0199(12) 0.0213(13) 0.0022(10) 0.0017(11) 0.0019(10)
C30 0.0178(15) 0.0225(15) 0.0198(15) 0.0001(12) 0.0042(12) 0.0024(12)
N61 0.0281(15) 0.0265(13) 0.0199(14) -0.0043(11) -0.0010(12) -0.0053(12)
N14 0.0205(14) 0.0216(13) 0.0166(13) 0.0016(10) -0.0018(11) -0.0002(10)
N51 0.0237(14) 0.0193(12) 0.0194(13) -0.0026(10) -0.0010(11) -0.0014(11)
C32 0.0268(17) 0.0195(15) 0.0359(18) -0.0015(13) 0.0080(14) 0.0025(13)
C35 0.0193(15) 0.0192(14) 0.0227(15) -0.0008(12) 0.0030(12) 0.0004(12)
C31 0.0230(16) 0.0255(16) 0.0255(16) -0.0051(13) -0.0006(13) -0.0025(13)
C25 0.0241(16) 0.0272(16) 0.0253(16) 0.0076(13) -0.0053(13) 0.0017(13)
C27 0.0300(17) 0.0278(16) 0.0188(15) -0.0016(13) -0.0019(13) -0.0012(14)
C13 0.0228(16) 0.0330(17) 0.0267(17) 0.0013(14) -0.0055(13) -0.0087(14)
C16 0.0318(17) 0.0183(14) 0.0219(16) -0.0019(12) 0.0022(13) -0.0014(13)
C22 0.0254(16) 0.0166(14) 0.0236(16) 0.0032(12) 0.0047(13) 0.0045(12)
C17 0.0261(16) 0.0173(14) 0.0242(16) 0.0030(12) 0.0042(13) 0.0022(13)
C23 0.0203(15) 0.0223(15) 0.0272(16) 0.0057(13) -0.0019(13) 0.0049(12)
C29 0.0244(16) 0.0221(15) 0.0230(16) -0.0050(12) -0.0021(13) -0.0009(13)
C36 0.0188(15) 0.0230(15) 0.0267(16) 0.0037(13) -0.0001(13) 0.0028(13)
C24 0.0197(15) 0.0214(14) 0.0203(15) 0.0050(12) 0.0008(12) -0.0001(12)
C15 0.0252(16) 0.0197(14) 0.0181(15) -0.0008(12) -0.0014(12) -0.0051(12)
C19 0.040(2) 0.0251(16) 0.0344(19) -0.0046(14) 0.0120(16) 0.0053(15)
C21 0.0295(17) 0.0249(15) 0.0264(17) 0.0060(13) 0.0031(14) 0.0050(14)
C26 0.0347(19) 0.0393(19) 0.0197(16) 0.0046(14) -0.0070(15) -0.0035(15)
C11 0.0196(16) 0.0221(14) 0.0251(17) 0.0046(13) -0.0001(13) -0.0010(13)
C34 0.0247(16) 0.0243(16) 0.0284(17) 0.0034(13) 0.0012(13) 0.0028(13)
C28 0.0196(15) 0.0219(15) 0.0208(15) 0.0005(12) -0.0006(12) -0.0016(12)
C18 0.0365(19) 0.0228(15) 0.0260(17) -0.0053(13) 0.0035(14) 0.0012(14)
C20 0.0333(19) 0.0265(17) 0.039(2) 0.0040(15) 0.0096(16) 0.0093(15)
C14 0.0306(17) 0.0264(16) 0.0231(16) -0.0032(13) -0.0021(14) -0.0063(14)
C33 0.0257(17) 0.0228(15) 0.0382(19) 0.0078(14) 0.0057(15) 0.0057(13)
C12 0.0211(16) 0.0289(16) 0.0290(17) 0.0069(14) -0.0052(13) -0.0020(13)

loop_
_atom_type_symbol
_atom_type_description
_atom_type_scat_dispersion_real
_atom_type_scat_dispersion_imag
_atom_type_scat_source
C C 0.0033 0.0016 'International Tables Vol C Tables 4.2.6.8 and 6.1.1.4'
H H 0.0000 0.0000 'International Tables Vol C Tables 4.2.6.8 and 6.1.1.4'
N N 0.0061 0.0033 'International Tables Vol C Tables 4.2.6.8 and 6.1.1.4'
O O 0.0106 0.0060 'International Tables Vol C Tables 4.2.6.8 and 6.1.1.4'
La La -0.2871 2.4523 'International Tables Vol C Tables 4.2.6.8 and 6.1.1.4'

loop_
_geom_angle_atom_site_label_1
_geom_angle_atom_site_label_2
_geom_angle_atom_site_label_3
_geom_angle
O71 La01 O52 129.59(7)
O71 La01 N11 70.19(8)
O52 La01 N11 158.02(7)
O71 La01 O61 123.41(7)
O52 La01 O61 96.93(6)
N11 La01 O61 61.22(7)
O71 La01 O72 47.41(6)
O52 La01 O72 129.31(7)
N11 La01 O72 69.73(7)
O61 La01 O72 127.07(7)
O71 La01 O62 166.41(8)
O52 La01 O62 64.00(7)
N11 La01 O62 96.42(7)
O61 La01 O62 47.07(7)
O72 La01 O62 126.78(6)
O71 La01 O51 124.12(6)
O52 La01 O51 47.20(6)
N11 La01 O51 116.46(7)
O61 La01 O51 62.66(6)
O72 La01 O51 168.78(6)
O62 La01 O51 63.27(6)
O71 La01 N16 63.08(7)
O52 La01 N16 116.04(7)
N11 La01 N16 60.52(7)
O61 La01 N16 68.63(7)
O72 La01 N16 103.93(7)
O62 La01 N16 113.00(7)
O51 La01 N16 73.37(6)
O71 La01 N14 72.21(8)
O52 La01 N14 63.25(7)
N11 La01 N14 138.72(7)
O61 La01 N14 159.76(7)
O72 La01 N14 72.54(7)
O62 La01 N14 119.69(7)
O51 La01 N14 98.45(6)
N16 La01 N14 114.88(7)
O71 La01 N12 104.47(7)
O52 La01 N12 114.60(7)
N11 La01 N12 60.50(7)
O61 La01 N12 75.86(7)
O72 La01 N12 63.20(6)
O62 La01 N12 65.42(6)
O51 La01 N12 127.75(6)
N16 La01 N12 120.23(7)
N14 La01 N12 114.88(7)
O71 La01 N13 104.96(7)
O52 La01 N13 72.42(6)
N11 La01 N13 115.16(7)
O61 La01 N13 120.42(7)
O72 La01 N13 64.44(7)
O62 La01 N13 78.15(7)
O51 La01 N13 117.34(6)
N16 La01 N13 167.90(7)
N14 La01 N13 59.85(7)
N12 La01 N13 58.90(7)
O71 La01 N15 62.94(7)
O52 La01 N15 74.65(6)
N11 La01 N15 114.50(7)
O61 La01 N15 113.14(7)
O72 La01 N15 103.98(7)
O62 La01 N15 127.54(6)
O51 La01 N15 65.15(6)
N16 La01 N15 58.56(7)
N14 La01 N15 59.82(7)
N12 La01 N15 167.00(7)
N13 La01 N15 119.13(7)
N71 O71 La01 99.93(17)
N71 O72 La01 95.64(16)
N51 O52 La01 98.24(15)
N61 O62 La01 97.12(16)
N51 O51 La01 95.85(15)
N61 O61 La01 97.70(17)
C29 N15 C30 119.2(2)
C29 N15 La01 119.93(19)
C30 N15 La01 120.27(18)
O73 N71 O71 121.1(3)
O73 N71 O72 122.3(3)
O71 N71 O72 116.6(2)
C11 N11 C15 117.6(3)
C11 N11 La01 120.72(19)
C15 N11 La01 121.55(18)
C36 N16 C35 118.8(2)
C36 N16 La01 119.54(19)
C35 N16 La01 120.34(18)
C16 N12 C17 119.5(2)
C16 N12 La01 120.13(19)
C17 N12 La01 120.14(18)
C23 N13 C22 119.1(2)
C23 N13 La01 120.55(19)
C22 N13 La01 119.97(18)
C31 C30 C35 119.3(3)
C31 C30 N15 124.2(3)
C35 C30 N15 116.4(2)
O63 N61 O61 120.8(3)
O63 N61 O62 122.5(3)
O61 N61 O62 116.6(2)
C28 N14 C24 117.6(3)
C28 N14 La01 121.13(19)
C24 N14 La01 121.11(18)
O53 N51 O52 121.1(2)
O53 N51 O51 121.2(2)
O52 N51 O51 117.7(2)
C31 C32 C33 120.5(3)
C31 C32 H32 119.8
C33 C32 H32 119.8
C34 C35 C30 119.9(3)
C34 C35 N16 123.0(3)
C30 C35 N16 117.1(3)
C32 C31 C30 120.3(3)
C32 C31 H31 119.9
C30 C31 H31 119.9
C24 C25 C26 119.0(3)
C24 C25 H25 120.5
C26 C25 H25 120.5
C26 C27 C28 119.4(3)
C26 C27 H27 120.3
C28 C27 H27 120.3
C14 C13 C12 118.8(3)
C14 C13 H13 120.6
C12 C13 H13 120.6
N12 C16 C15 120.9(3)
N12 C16 H16 119.5
C15 C16 H16 119.5
C21 C22 C17 119.9(3)
C21 C22 N13 122.7(3)
C17 C22 N13 117.3(3)
C22 C17 C18 119.4(3)
C22 C17 N12 117.2(2)
C18 C17 N12 123.4(3)
N13 C23 C24 121.2(3)
N13 C23 H23 119.4
C24 C23 H23 119.4
N15 C29 C28 121.1(3)
N15 C29 H29 119.5
C28 C29 H29 119.5
N16 C36 C11 120.5(3)
N16 C36 H36 119.8
C11 C36 H36 119.8
N14 C24 C25 122.7(3)
N14 C24 C23 116.9(3)
C25 C24 C23 120.4(3)
N11 C15 C14 122.6(3)
N11 C15 C16 116.7(3)
C14 C15 C16 120.7(3)
C18 C19 C20 121.0(3)
C18 C19 H19 119.5
C20 C19 H19 119.5
C20 C21 C22 120.0(3)
C20 C21 H21 120.0
C22 C21 H21 120.0
C27 C26 C25 118.4(3)
C27 C26 H26 120.8
C25 C26 H26 120.8
N11 C11 C12 122.6(3)
N11 C11 C36 117.2(3)
C12 C11 C36 120.1(3)
C33 C34 C35 119.8(3)
C33 C34 H34 120.1
C35 C34 H34 120.1
N14 C28 C27 122.7(3)
N14 C28 C29 117.1(3)
C27 C28 C29 120.2(3)
C19 C18 C17 119.7(3)
C19 C18 H18 120.1
C17 C18 H18 120.1
C21 C20 C19 119.9(3)
C21 C20 H20 120.1
C19 C20 H20 120.1
C13 C14 C15 119.1(3)
C13 C14 H14 120.4
C15 C14 H14 120.4
C34 C33 C32 120.1(3)
C34 C33 H33 119.9
C32 C33 H33 119.9
C13 C12 C11 119.1(3)
C13 C12 H12 120.4
C11 C12 H12 120.4

loop_
_geom_bond_atom_site_label_1
_geom_bond_atom_site_label_2
_geom_bond_distance
La01 O71 2.628(2)
La01 O52 2.679(2)
La01 N11 2.695(2)
La01 O61 2.706(2)
La01 O72 2.715(2)
La01 O62 2.716(2)
La01 O51 2.725(2)
La01 N16 2.727(2)
La01 N14 2.738(3)
La01 N12 2.742(2)
La01 N13 2.757(2)
La01 N15 2.757(2)
O71 N71 1.263(3)
O72 N71 1.264(3)
O52 N51 1.261(3)
O62 N61 1.274(4)
O51 N51 1.266(3)
O61 N61 1.270(3)
O53 N51 1.230(3)
O73 N71 1.235(3)
N15 C29 1.283(4)
N15 C30 1.420(4)
O63 N61 1.225(3)
N11 C11 1.338(4)
N11 C15 1.355(4)
N16 C36 1.273(4)
N16 C35 1.426(3)
N12 C16 1.284(4)
N12 C17 1.418(4)
N13 C23 1.280(4)
N13 C22 1.421(4)
C30 C31 1.390(4)
C30 C35 1.400(4)
N14 C28 1.339(4)
N14 C24 1.350(4)
C32 C31 1.377(4)
C32 C33 1.385(5)
C32 H32 0.9300
C35 C34 1.396(4)
C31 H31 0.9300
C25 C24 1.389(4)
C25 C26 1.393(5)
C25 H25 0.9300
C27 C26 1.373(5)
C27 C28 1.398(4)
C27 H27 0.9300
C13 C14 1.377(4)
C13 C12 1.380(4)
C13 H13 0.9300
C16 C15 1.467(4)
C16 H16 0.9300
C22 C21 1.395(4)
C22 C17 1.404(4)
C17 C18 1.406(4)
C23 C24 1.463(4)
C23 H23 0.9300
C29 C28 1.463(4)
C29 H29 0.9300
C36 C11 1.469(4)
C36 H36 0.9300
C15 C14 1.389(4)
C19 C18 1.376(4)
C19 C20 1.390(5)
C19 H19 0.9300
C21 C20 1.390(4)
C21 H21 0.9300
C26 H26 0.9300
C11 C12 1.394(4)
C34 C33 1.380(4)
C34 H34 0.9300
C18 H18 0.9300
C20 H20 0.9300
C14 H14 0.9300
C33 H33 0.9300
C12 H12 0.9300

loop_
_geom_torsion_atom_site_label_1
_geom_torsion_atom_site_label_2
_geom_torsion_atom_site_label_3
_geom_torsion_atom_site_label_4
_geom_torsion
La01 O71 N71 O73 -173.7(2)
La01 O71 N71 O72 6.8(3)
La01 O72 N71 O73 174.0(3)
La01 O72 N71 O71 -6.5(3)
C29 N15 C30 C31 29.2(4)
La01 N15 C30 C31 -159.7(2)
C29 N15 C30 C35 -151.7(3)
La01 N15 C30 C35 19.4(3)
La01 O61 N61 O63 -166.8(2)
La01 O61 N61 O62 12.2(3)
La01 O62 N61 O63 166.9(2)
La01 O62 N61 O61 -12.1(3)
La01 O52 N51 O53 -170.2(2)
La01 O52 N51 O51 10.0(2)
La01 O51 N51 O53 170.5(2)
La01 O51 N51 O52 -9.8(2)
C31 C30 C35 C34 1.4(4)
N15 C30 C35 C34 -177.7(2)
C31 C30 C35 N16 -178.2(2)
N15 C30 C35 N16 2.6(4)
C36 N16 C35 C34 -36.7(4)
La01 N16 C35 C34 156.5(2)
C36 N16 C35 C30 142.9(3)
La01 N16 C35 C30 -23.9(3)
C33 C32 C31 C30 -1.8(4)
C35 C30 C31 C32 0.0(4)
N15 C30 C31 C32 179.0(3)
C17 N12 C16 C15 -179.8(2)
La01 N12 C16 C15 5.7(4)
C23 N13 C22 C21 -26.2(4)
La01 N13 C22 C21 161.2(2)
C23 N13 C22 C17 154.8(3)
La01 N13 C22 C17 -17.8(3)
C21 C22 C17 C18 -1.7(4)
N13 C22 C17 C18 177.3(2)
C21 C22 C17 N12 177.8(3)
N13 C22 C17 N12 -3.2(4)
C16 N12 C17 C22 -151.5(3)
La01 N12 C17 C22 23.0(3)
C16 N12 C17 C18 28.0(4)
La01 N12 C17 C18 -157.6(2)
C22 N13 C23 C24 179.8(3)
La01 N13 C23 C24 -7.6(4)
C30 N15 C29 C28 -176.7(2)
La01 N15 C29 C28 12.2(4)
C35 N16 C36 C11 177.9(3)
La01 N16 C36 C11 -15.2(4)
C28 N14 C24 C25 1.1(4)
La01 N14 C24 C25 177.1(2)
C28 N14 C24 C23 -178.9(2)
La01 N14 C24 C23 -2.9(3)
C26 C25 C24 N14 0.7(4)
C26 C25 C24 C23 -179.3(3)
N13 C23 C24 N14 7.1(4)
N13 C23 C24 C25 -172.9(3)
C11 N11 C15 C14 0.2(4)
La01 N11 C15 C14 -175.6(2)
C11 N11 C15 C16 178.3(3)
La01 N11 C15 C16 2.4(3)
N12 C16 C15 N11 -5.5(4)
N12 C16 C15 C14 172.6(3)
C17 C22 C21 C20 -0.3(4)
N13 C22 C21 C20 -179.2(3)
C28 C27 C26 C25 0.2(5)
C24 C25 C26 C27 -1.3(5)
C15 N11 C11 C12 2.4(4)
La01 N11 C11 C12 178.3(2)
C15 N11 C11 C36 -174.3(3)
La01 N11 C11 C36 1.6(3)
N16 C36 C11 N11 9.2(4)
N16 C36 C11 C12 -167.6(3)
C30 C35 C34 C33 -1.0(4)
N16 C35 C34 C33 178.7(3)
C24 N14 C28 C27 -2.3(4)
La01 N14 C28 C27 -178.3(2)
C24 N14 C28 C29 175.6(2)
La01 N14 C28 C29 -0.3(3)
C26 C27 C28 N14 1.7(5)
C26 C27 C28 C29 -176.2(3)
N15 C29 C28 N14 -8.0(4)
N15 C29 C28 C27 170.0(3)
C20 C19 C18 C17 -0.9(5)
C22 C17 C18 C19 2.3(4)
N12 C17 C18 C19 -177.2(3)
C22 C21 C20 C19 1.7(5)
C18 C19 C20 C21 -1.0(5)
C12 C13 C14 C15 0.2(4)
N11 C15 C14 C13 -1.5(4)
C16 C15 C14 C13 -179.5(3)
C35 C34 C33 C32 -0.9(4)
C31 C32 C33 C34 2.3(5)
C14 C13 C12 C11 2.3(4)
N11 C11 C12 C13 -3.7(5)
C36 C11 C12 C13 172.9(3)
